data_1553004
loop_
_publ_author_name
'Zhou, Xiaoxi'
'Zhang, Chunhong'
'Lin, Yumei'
'He, Xumin'
'Zhang, Yan'
'Wang, Jianbo'
'Xia, Haiping'

_publ_section_title
;
 1,2-Migration in the reactions of ruthenium vinyl carbene with propargyl
 alcohols
;
_journal_issue 9
_journal_name_full 'Org. Chem. Front.'
_journal_page_first 1077
_journal_paper_doi 10.1039/C4QO00152D
_journal_volume 1
_journal_year 2014
_chemical_formula_moiety 'C54 H46 B Cl2 F4 N O P2 Ru,C4 H8 Cl8'
_chemical_formula_sum 'C58 H54 B Cl10 F4 N O P2 Ru'
_chemical_formula_weight 1385.34
_space_group_IT_number 2
_space_group_name_Hall '-P 1'
_space_group_name_H-M_alt 'P -1'
_symmetry_cell_setting triclinic
_symmetry_space_group_name_H-M 'P -1'
_atom_sites_solution_hydrogens geom
_atom_sites_solution_primary direct
_atom_sites_solution_secondary difmap
_audit_creation_method SHELXL-97
_cell_angle_alpha 80.722(5)
_cell_angle_beta 87.504(5)
_cell_angle_gamma 63.196(6)
_cell_formula_units_Z 2
_cell_length_a 13.1474(8)
_cell_length_b 13.1912(7)
_cell_length_c 20.2329(12)
_cell_measurement_temperature 173.0
_cell_measurement_theta_max 29.1156
_cell_measurement_theta_min 2.7180
_cell_volume 3089.3(4)
_computing_cell_refinement 'Bruker FRAMBO'
_computing_data_collection 'Bruker FRAMBO'
_computing_data_reduction 'Bruker SAINT'
_computing_molecular_graphics 'Bruker SHELXTL'
_computing_publication_material 'Bruker SHELXTL'
_computing_structure_refinement 'SHELXL-97 (Sheldrick, 1997)'
_computing_structure_solution 'SHELXS-97 (Sheldrick, 1990)'
_diffrn_ambient_temperature 173
_diffrn_measured_fraction_theta_full 0.999
_diffrn_measured_fraction_theta_max 0.999
_diffrn_measurement_device_type 'multiwire proportional'
_diffrn_measurement_method 'phi and omega scans'
_diffrn_radiation_monochromator graphite
_diffrn_radiation_source 'fine-focus sealed tube'
_diffrn_radiation_type MoK\a
_diffrn_radiation_wavelength 0.71073
_diffrn_reflns_av_R_equivalents 0.0431
_diffrn_reflns_av_sigmaI/netI 0.0668
_diffrn_reflns_limit_h_max 15
_diffrn_reflns_limit_h_min -15
_diffrn_reflns_limit_k_max 15
_diffrn_reflns_limit_k_min -15
_diffrn_reflns_limit_l_max 24
_diffrn_reflns_limit_l_min -24
_diffrn_reflns_number 23097
_diffrn_reflns_theta_full 25.00
_diffrn_reflns_theta_max 25.00
_diffrn_reflns_theta_min 2.72
_exptl_absorpt_coefficient_mu 0.790
_exptl_absorpt_correction_T_max 1.00000
_exptl_absorpt_correction_T_min 0.92777
_exptl_absorpt_correction_type multi-scan
_exptl_crystal_colour red
_exptl_crystal_density_diffrn 1.489
_exptl_crystal_density_method 'not measured'
_exptl_crystal_description block
_exptl_crystal_F_000 1404
_exptl_crystal_size_max 0.4
_exptl_crystal_size_mid 0.3
_exptl_crystal_size_min 0.2
_refine_diff_density_max 1.185
_refine_diff_density_min -1.296
_refine_diff_density_rms 0.103
_refine_ls_extinction_method none
_refine_ls_goodness_of_fit_ref 1.138
_refine_ls_hydrogen_treatment constr
_refine_ls_matrix_type full
_refine_ls_number_parameters 703
_refine_ls_number_reflns 10874
_refine_ls_number_restraints 0
_refine_ls_restrained_S_all 1.138
_refine_ls_R_factor_all 0.0788
_refine_ls_R_factor_gt 0.0619
_refine_ls_shift/su_max 0.001
_refine_ls_shift/su_mean 0.000
_refine_ls_structure_factor_coef Fsqd
_refine_ls_weighting_details 'calc w=1/[\s^2^(Fo^2^)+(0.1000P)^2^+0.0000P] where P=(Fo^2^+2Fc^2^)/3'
_refine_ls_weighting_scheme calc
_refine_ls_wR_factor_gt 0.1691
_refine_ls_wR_factor_ref 0.1808
_reflns_number_gt 8857
_reflns_number_total 10874
_reflns_threshold_expression >2sigma(I)
_cod_data_source_file c4qo00152d2.cif
_cod_data_source_block 1
_cod_original_cell_volume 3089.3(3)
_cod_original_sg_symbol_H-M P-1
_cod_database_code 1553004

loop_
_symmetry_equiv_pos_as_xyz
'x, y, z'
'-x, -y, -z'

loop_
_atom_site_label
_atom_site_type_symbol
_atom_site_fract_x
_atom_site_fract_y
_atom_site_fract_z
_atom_site_U_iso_or_equiv
_atom_site_adp_type
_atom_site_occupancy
_atom_site_symmetry_multiplicity
_atom_site_calc_flag
_atom_site_refinement_flags
Ru1 Ru -0.21940(3) 1.96677(3) 0.695515(17) 0.01768(14) Uani 1 1 d .
Cl2 Cl -0.21396(11) 1.78945(10) 0.67829(6) 0.0272(3) Uani 1 1 d .
P1 P -0.41361(10) 2.04007(10) 0.71185(6) 0.0198(3) Uani 1 1 d .
P2 P -0.02996(10) 1.66832(10) 0.87923(6) 0.0219(3) Uani 1 1 d .
Cl1 Cl -0.27079(11) 2.03852(10) 0.57737(5) 0.0277(3) Uani 1 1 d .
Cl1D Cl 0.43837(15) 0.64815(14) 0.52069(8) 0.0535(4) Uani 1 1 d .
Cl2D Cl 0.22976(19) 0.6572(2) 0.47079(11) 0.0841(7) Uani 1 1 d .
Cl2C Cl 0.6469(2) 0.5493(2) 0.65119(10) 0.0846(7) Uani 1 1 d .
Cl2B Cl 0.1148(3) 1.2792(3) 0.75413(17) 0.1305(12) Uani 1 1 d .
N1 N -0.0410(3) 1.9024(3) 0.66854(18) 0.0226(9) Uani 1 1 d .
C1 C -0.1632(4) 1.8673(4) 0.7936(2) 0.0198(10) Uani 1 1 d .
H1A H -0.2196 1.8415 0.8116 0.024 Uiso 1 1 calc R
C160 C -0.4535(4) 1.9943(4) 0.7955(2) 0.0218(10) Uani 1 1 d .
C101 C -0.4832(4) 2.1972(4) 0.6979(2) 0.0250(11) Uani 1 1 d .
C140 C 0.0743(5) 1.9800(5) 0.7775(3) 0.0312(12) Uani 1 1 d .
H14A H 0.0552 2.0132 0.7328 0.037 Uiso 1 1 calc R
C10 C -0.1375(4) 2.0540(4) 0.8031(2) 0.0244(10) Uani 1 1 d .
H10A H -0.1740 2.0999 0.8385 0.029 Uiso 1 1 calc R
C102 C -0.5066(5) 2.3760(4) 0.7289(3) 0.0368(13) Uani 1 1 d .
H10B H -0.4913 2.4150 0.7585 0.044 Uiso 1 1 calc R
Cl1C Cl 0.4717(3) 0.6771(3) 0.7388(2) 0.1361(12) Uani 1 1 d .
C100 C -0.4619(4) 1.8364(5) 0.8717(2) 0.0319(12) Uani 1 1 d .
H10C H -0.4495 1.7602 0.8803 0.038 Uiso 1 1 calc R
C220 C -0.0109(4) 1.9915(4) 0.8226(2) 0.0236(10) Uani 1 1 d .
C9 C -0.2025(4) 1.9833(4) 0.7983(2) 0.0188(9) Uani 1 1 d .
H9A H -0.2764 2.0149 0.8197 0.023 Uiso 1 1 calc R
C221 C 0.1139(4) 1.5566(4) 0.8877(2) 0.0266(11) Uani 1 1 d .
C156 C -0.5521(4) 2.2591(4) 0.6421(3) 0.0322(12) Uani 1 1 d .
H15A H -0.5673 2.2206 0.6122 0.039 Uiso 1 1 calc R
C145 C -0.0681(4) 1.7412(4) 0.9512(2) 0.0254(11) Uani 1 1 d .
C141 C -0.5061(4) 2.0082(4) 0.6613(2) 0.0264(11) Uani 1 1 d .
C3 C 0.0385(4) 1.7405(4) 0.7603(2) 0.0273(11) Uani 1 1 d .
H3A H 0.1012 1.6699 0.7735 0.033 Uiso 1 1 calc R
C5 C 0.1550(5) 1.7600(5) 0.6666(3) 0.0357(13) Uani 1 1 d .
H5A H 0.2135 1.6895 0.6852 0.043 Uiso 1 1 calc R
C2 C -0.0474(4) 1.7694(4) 0.8030(2) 0.0210(10) Uani 1 1 d .
C14 C -0.5092(5) 1.9067(5) 0.9196(3) 0.0358(13) Uani 1 1 d .
H14B H -0.5284 1.8783 0.9608 0.043 Uiso 1 1 calc R
C15 C -0.5770(5) 2.4361(4) 0.6731(3) 0.0382(13) Uani 1 1 d .
H15B H -0.6093 2.5160 0.6652 0.046 Uiso 1 1 calc R
C16 C -0.5998(5) 2.3797(5) 0.6296(3) 0.0413(14) Uani 1 1 d .
H16A H -0.6467 2.4209 0.5918 0.050 Uiso 1 1 calc R
C17 C -0.1894(4) 1.5897(4) 0.9234(3) 0.0326(12) Uani 1 1 d .
H17A H -0.1875 1.6142 0.9637 0.039 Uiso 1 1 calc R
C6 C 0.1723(5) 1.8225(5) 0.6101(3) 0.0398(14) Uani 1 1 d .
H6A H 0.2424 1.7944 0.5897 0.048 Uiso 1 1 calc R
C19 C 0.1883(5) 1.9194(5) 0.7985(3) 0.0374(13) Uani 1 1 d .
H19A H 0.2448 1.9110 0.7675 0.045 Uiso 1 1 calc R
C4 C 0.0479(4) 1.8038(4) 0.6958(2) 0.0261(11) Uani 1 1 d .
C7 C 0.0857(5) 1.9263(5) 0.5842(3) 0.0361(13) Uani 1 1 d .
H7A H 0.0971 1.9712 0.5470 0.043 Uiso 1 1 calc R
C22 C 0.1376(5) 1.4430(4) 0.8883(3) 0.0341(12) Uani 1 1 d .
H22A H 0.0782 1.4237 0.8857 0.041 Uiso 1 1 calc R
C24 C -0.1239(4) 1.6063(4) 0.8713(2) 0.0245(10) Uani 1 1 d .
C25 C -0.5494(5) 1.9402(5) 0.5684(3) 0.0411(15) Uani 1 1 d .
H25A H -0.5255 1.9035 0.5311 0.049 Uiso 1 1 calc R
C26 C 0.2058(5) 1.5840(5) 0.8922(3) 0.0384(13) Uani 1 1 d .
H26A H 0.1918 1.6599 0.8913 0.046 Uiso 1 1 calc R
C29 C -0.1925(6) 1.5153(5) 0.8032(3) 0.0480(16) Uani 1 1 d .
H29A H -0.1941 1.4906 0.7629 0.058 Uiso 1 1 calc R
C30 C -0.2022(5) 1.8895(5) 1.0083(3) 0.0385(14) Uani 1 1 d .
H30A H -0.2742 1.9506 1.0100 0.046 Uiso 1 1 calc R
C31 C 0.0131(5) 1.7122(4) 1.0023(2) 0.0307(12) Uani 1 1 d .
H31A H 0.0862 1.6532 1.0001 0.037 Uiso 1 1 calc R
C32 C 0.1323(5) 1.8856(4) 0.9105(3) 0.0333(12) Uani 1 1 d .
H32A H 0.1513 1.8543 0.9554 0.040 Uiso 1 1 calc R
C33 C -0.6191(5) 2.0438(5) 0.6815(3) 0.0354(13) Uani 1 1 d .
H33A H -0.6427 2.0780 0.7198 0.042 Uiso 1 1 calc R
C34 C -0.5010(4) 2.0644(4) 0.8444(2) 0.0299(11) Uani 1 1 d .
H34A H -0.5147 2.1410 0.8360 0.036 Uiso 1 1 calc R
C35 C -0.0151(5) 1.7710(5) 1.0558(3) 0.0442(15) Uani 1 1 d .
H35A H 0.0385 1.7504 1.0903 0.053 Uiso 1 1 calc R
C36 C 0.2490(5) 1.3582(5) 0.8925(3) 0.0451(15) Uani 1 1 d .
H36A H 0.2643 1.2824 0.8916 0.054 Uiso 1 1 calc R
C37 C -0.4328(4) 1.8800(4) 0.8106(2) 0.0262(11) Uani 1 1 d .
H37A H -0.3987 1.8316 0.7791 0.031 Uiso 1 1 calc R
C39 C -0.1225(6) 1.8603(5) 1.0587(3) 0.0461(16) Uani 1 1 d .
H39A H -0.1410 1.9007 1.0946 0.055 Uiso 1 1 calc R
C8 C -0.0191(4) 1.9638(5) 0.6137(2) 0.0290(11) Uani 1 1 d .
H8A H -0.0776 2.0344 0.5953 0.035 Uiso 1 1 calc R
C41 C 0.2181(5) 1.8717(5) 0.8646(3) 0.0368(13) Uani 1 1 d .
H41A H 0.2944 1.8307 0.8785 0.044 Uiso 1 1 calc R
C42 C -0.4585(4) 2.2567(4) 0.7405(3) 0.0291(11) Uani 1 1 d .
H42A H -0.4090 2.2159 0.7773 0.035 Uiso 1 1 calc R
C43 C -0.1769(4) 1.8292(4) 0.9551(3) 0.0307(12) Uani 1 1 d .
H43A H -0.2324 1.8474 0.9222 0.037 Uiso 1 1 calc R
C46 C -0.2573(5) 1.5372(5) 0.9161(3) 0.0411(14) Uani 1 1 d .
H46A H -0.3023 1.5274 0.9509 0.049 Uiso 1 1 calc R
C48 C -0.6604(6) 1.9784(7) 0.5876(3) 0.0542(19) Uani 1 1 d .
H48A H -0.7129 1.9706 0.5621 0.065 Uiso 1 1 calc R
C49 C -0.1259(5) 1.5680(4) 0.8112(3) 0.0361(13) Uani 1 1 d .
H49A H -0.0815 1.5784 0.7762 0.043 Uiso 1 1 calc R
C50 C 0.3374(5) 1.3853(5) 0.8982(3) 0.0458(15) Uani 1 1 d .
H50A H 0.4121 1.3275 0.9023 0.055 Uiso 1 1 calc R
C51 C -0.4729(5) 1.9568(4) 0.6055(2) 0.0304(12) Uani 1 1 d .
H51A H -0.3982 1.9326 0.5919 0.036 Uiso 1 1 calc R
C53 C -0.6941(6) 2.0283(7) 0.6447(3) 0.0554(19) Uani 1 1 d .
H53A H -0.7688 2.0517 0.6583 0.066 Uiso 1 1 calc R
C54 C 0.3156(5) 1.4975(5) 0.8979(3) 0.0424(14) Uani 1 1 d .
H54A H 0.3759 1.5151 0.9016 0.051 Uiso 1 1 calc R
C56 C -0.2576(6) 1.4992(5) 0.8560(3) 0.0551(18) Uani 1 1 d .
H56A H -0.3021 1.4625 0.8510 0.066 Uiso 1 1 calc R
O1 O -0.2094(3) 2.1230(3) 0.69095(16) 0.0243(7) Uani 1 1 d .
Cl2A Cl -0.9414(3) 2.2459(4) 0.54011(18) 0.1580(15) Uani 1 1 d .
Cl1B Cl 0.0801(4) 1.5008(3) 0.6714(2) 0.1847(19) Uani 1 1 d .
C123 C 0.0197(4) 1.9457(4) 0.8893(2) 0.0278(11) Uani 1 1 d .
H12A H -0.0369 1.9557 0.9204 0.033 Uiso 1 1 calc R
F4 F 0.3671(5) 1.8298(4) 1.0743(3) 0.1045(18) Uani 1 1 d .
F3 F 0.2243(4) 1.7826(5) 1.0756(2) 0.0852(14) Uani 1 1 d .
C11 C -0.1673(4) 2.1395(4) 0.7391(2) 0.0263(11) Uani 1 1 d .
F2 F 0.3926(5) 1.6618(5) 1.1243(3) 0.120(2) Uani 1 1 d .
F1 F 0.3742(6) 1.7075(7) 1.0139(3) 0.157(3) Uani 1 1 d .
C121 C -0.5277(5) 2.0195(5) 0.9057(3) 0.0414(14) Uani 1 1 d .
H12B H -0.5588 2.0667 0.9382 0.050 Uiso 1 1 calc R
C1D C 0.3574(5) 0.6643(5) 0.4494(3) 0.0468(15) Uani 1 1 d .
H1DA H 0.3401 0.7378 0.4218 0.056 Uiso 1 1 calc R
H1DB H 0.4020 0.6042 0.4232 0.056 Uiso 1 1 calc R
C12 C -0.1549(6) 2.2465(5) 0.7351(3) 0.0468(16) Uani 1 1 d .
H12C H -0.1769 2.2899 0.6909 0.070 Uiso 1 1 calc R
H12D H -0.0769 2.2273 0.7448 0.070 Uiso 1 1 calc R
H12E H -0.2029 2.2916 0.7671 0.070 Uiso 1 1 calc R
B1 B 0.3371(7) 1.7454(7) 1.0716(4) 0.0481(18) Uani 1 1 d .
C1C C 0.5712(8) 0.6778(7) 0.6786(6) 0.116(4) Uani 1 1 d .
H1CA H 0.5314 0.7361 0.6405 0.139 Uiso 1 1 calc R
H1CB H 0.6240 0.6991 0.6974 0.139 Uiso 1 1 calc R
C1B C 0.1325(19) 1.3584(11) 0.6946(6) 0.253(12) Uani 1 1 d .
H1BA H 0.1164 1.3329 0.6557 0.304 Uiso 1 1 calc R
H1BB H 0.2144 1.3319 0.6954 0.304 Uiso 1 1 calc R
Cl1A Cl -0.7605(4) 2.3095(4) 0.50223(16) 0.1513(14) Uani 1 1 d .
C1A C -0.8465(12) 2.2549(13) 0.4842(4) 0.148(6) Uani 1 1 d .
H1AB H -0.7986 2.1780 0.4746 0.177 Uiso 1 1 calc R
H1AA H -0.8887 2.3005 0.4430 0.177 Uiso 1 1 calc R

loop_
_atom_site_aniso_label
_atom_site_aniso_U_11
_atom_site_aniso_U_22
_atom_site_aniso_U_33
_atom_site_aniso_U_23
_atom_site_aniso_U_13
_atom_site_aniso_U_12
Ru1 0.0162(2) 0.0159(2) 0.0212(2) -0.00050(15) -0.00073(15) -0.00817(16)
Cl2 0.0304(7) 0.0207(6) 0.0325(6) -0.0051(5) -0.0020(5) -0.0126(5)
P1 0.0182(6) 0.0181(6) 0.0229(6) -0.0001(5) -0.0024(5) -0.0090(5)
P2 0.0183(6) 0.0148(6) 0.0283(6) 0.0011(5) -0.0015(5) -0.0050(5)
Cl1 0.0304(7) 0.0318(6) 0.0225(6) 0.0030(5) -0.0048(5) -0.0172(6)
Cl1D 0.0516(10) 0.0508(9) 0.0464(8) -0.0090(7) -0.0026(7) -0.0121(8)
Cl2D 0.0685(14) 0.1221(19) 0.0830(14) -0.0242(13) 0.0149(11) -0.0599(14)
Cl2C 0.1036(18) 0.0854(15) 0.0789(13) -0.0059(11) -0.0241(13) -0.0549(15)
Cl2B 0.126(3) 0.158(3) 0.156(3) -0.076(2) 0.067(2) -0.095(2)
N1 0.022(2) 0.026(2) 0.0214(19) -0.0036(17) 0.0035(17) -0.0124(19)
C1 0.019(2) 0.020(2) 0.021(2) -0.0018(18) 0.0029(19) -0.010(2)
C160 0.012(2) 0.025(2) 0.026(2) 0.003(2) -0.0040(19) -0.008(2)
C101 0.018(3) 0.020(2) 0.032(3) 0.003(2) 0.002(2) -0.007(2)
C140 0.032(3) 0.037(3) 0.032(3) 0.000(2) -0.006(2) -0.023(3)
C10 0.022(3) 0.022(2) 0.030(3) -0.003(2) -0.002(2) -0.010(2)
C102 0.035(3) 0.023(3) 0.047(3) -0.005(2) 0.009(3) -0.010(3)
Cl1C 0.090(2) 0.100(2) 0.234(4) -0.085(2) -0.004(2) -0.0364(17)
C100 0.026(3) 0.030(3) 0.034(3) 0.004(2) 0.000(2) -0.011(2)
C220 0.021(3) 0.019(2) 0.036(3) -0.002(2) -0.005(2) -0.014(2)
C9 0.017(2) 0.020(2) 0.019(2) 0.0002(18) -0.0038(18) -0.009(2)
C221 0.021(3) 0.019(2) 0.031(3) 0.003(2) 0.001(2) -0.004(2)
C156 0.026(3) 0.030(3) 0.034(3) 0.005(2) 0.002(2) -0.011(2)
C145 0.026(3) 0.017(2) 0.031(3) 0.000(2) 0.003(2) -0.009(2)
C141 0.027(3) 0.029(3) 0.028(3) 0.009(2) -0.009(2) -0.020(2)
C3 0.021(3) 0.022(2) 0.034(3) -0.007(2) 0.004(2) -0.005(2)
C5 0.025(3) 0.033(3) 0.042(3) -0.004(2) 0.006(2) -0.008(2)
C2 0.019(2) 0.018(2) 0.025(2) -0.0011(19) -0.006(2) -0.009(2)
C14 0.034(3) 0.044(3) 0.028(3) 0.007(2) 0.003(2) -0.021(3)
C15 0.031(3) 0.018(3) 0.055(3) 0.000(2) 0.011(3) -0.004(2)
C16 0.032(3) 0.036(3) 0.039(3) 0.008(3) -0.001(3) -0.004(3)
C17 0.028(3) 0.028(3) 0.039(3) 0.002(2) -0.004(2) -0.011(2)
C6 0.026(3) 0.054(4) 0.043(3) -0.016(3) 0.016(3) -0.020(3)
C19 0.021(3) 0.045(3) 0.051(3) -0.009(3) 0.005(3) -0.019(3)
C4 0.021(3) 0.024(3) 0.033(3) -0.005(2) 0.004(2) -0.011(2)
C7 0.033(3) 0.054(4) 0.030(3) -0.005(3) 0.007(2) -0.029(3)
C22 0.031(3) 0.020(3) 0.043(3) 0.001(2) 0.002(2) -0.007(2)
C24 0.022(3) 0.012(2) 0.033(3) 0.0035(19) -0.006(2) -0.004(2)
C25 0.054(4) 0.058(4) 0.030(3) 0.004(3) -0.009(3) -0.045(3)
C26 0.032(3) 0.030(3) 0.047(3) 0.000(3) -0.001(3) -0.010(3)
C29 0.068(5) 0.040(3) 0.049(4) 0.000(3) -0.012(3) -0.036(4)
C30 0.038(3) 0.024(3) 0.048(3) -0.006(2) 0.017(3) -0.011(3)
C31 0.030(3) 0.029(3) 0.034(3) -0.005(2) -0.001(2) -0.013(2)
C32 0.033(3) 0.027(3) 0.041(3) 0.003(2) -0.014(2) -0.016(3)
C33 0.025(3) 0.049(3) 0.032(3) 0.003(2) -0.002(2) -0.020(3)
C34 0.029(3) 0.029(3) 0.033(3) -0.007(2) 0.007(2) -0.014(2)
C35 0.045(4) 0.054(4) 0.049(3) -0.015(3) -0.001(3) -0.032(3)
C36 0.038(4) 0.024(3) 0.057(4) -0.003(3) 0.005(3) -0.001(3)
C37 0.025(3) 0.026(3) 0.031(3) -0.004(2) 0.001(2) -0.014(2)
C39 0.067(5) 0.042(3) 0.045(3) -0.017(3) 0.019(3) -0.036(4)
C8 0.028(3) 0.035(3) 0.027(3) 0.003(2) -0.004(2) -0.020(3)
C41 0.021(3) 0.031(3) 0.056(4) 0.001(3) -0.014(3) -0.011(2)
C42 0.026(3) 0.022(2) 0.036(3) 0.001(2) 0.002(2) -0.010(2)
C43 0.028(3) 0.024(3) 0.036(3) 0.001(2) 0.007(2) -0.011(2)
C46 0.032(3) 0.037(3) 0.054(4) 0.011(3) -0.006(3) -0.021(3)
C48 0.057(4) 0.103(6) 0.032(3) 0.010(3) -0.012(3) -0.066(5)
C49 0.047(4) 0.025(3) 0.040(3) -0.002(2) 0.000(3) -0.020(3)
C50 0.028(3) 0.030(3) 0.058(4) 0.000(3) 0.004(3) 0.003(3)
C51 0.035(3) 0.036(3) 0.026(3) 0.004(2) -0.008(2) -0.022(3)
C53 0.038(4) 0.102(6) 0.038(3) 0.012(3) -0.008(3) -0.049(4)
C54 0.025(3) 0.037(3) 0.058(4) -0.004(3) 0.004(3) -0.010(3)
C56 0.055(4) 0.036(3) 0.080(5) 0.011(3) -0.028(4) -0.029(3)
O1 0.0221(18) 0.0176(16) 0.0339(18) 0.0001(14) -0.0029(15) -0.0107(15)
Cl2A 0.076(2) 0.219(4) 0.148(3) -0.004(3) 0.011(2) -0.049(2)
Cl1B 0.186(4) 0.123(3) 0.211(4) -0.059(3) 0.088(3) -0.036(3)
C123 0.028(3) 0.030(3) 0.032(3) -0.001(2) -0.004(2) -0.020(2)
F4 0.094(4) 0.070(3) 0.154(5) 0.022(3) -0.021(4) -0.052(3)
F3 0.042(3) 0.139(4) 0.083(3) -0.032(3) 0.001(2) -0.043(3)
C11 0.022(3) 0.021(2) 0.037(3) 0.002(2) -0.007(2) -0.011(2)
F2 0.127(5) 0.138(5) 0.118(4) 0.087(4) -0.084(4) -0.108(4)
F1 0.123(6) 0.190(7) 0.113(5) -0.093(5) 0.001(4) -0.008(5)
C121 0.047(4) 0.042(3) 0.031(3) -0.011(3) 0.010(3) -0.016(3)
C1D 0.049(4) 0.036(3) 0.045(3) 0.003(3) 0.000(3) -0.012(3)
C12 0.059(4) 0.031(3) 0.057(4) 0.006(3) -0.025(3) -0.027(3)
B1 0.043(4) 0.052(4) 0.048(4) 0.002(4) -0.005(3) -0.023(4)
C1C 0.080(7) 0.050(5) 0.209(12) 0.010(6) -0.038(8) -0.029(5)
C1B 0.57(4) 0.123(11) 0.136(11) -0.052(9) 0.129(17) -0.217(19)
Cl1A 0.168(4) 0.223(4) 0.116(2) -0.023(2) 0.001(2) -0.136(3)
C1A 0.204(15) 0.254(17) 0.051(5) -0.028(7) 0.017(7) -0.160(14)

loop_
_atom_type_symbol
_atom_type_description
_atom_type_scat_dispersion_real
_atom_type_scat_dispersion_imag
_atom_type_scat_source
C C 0.0033 0.0016 'International Tables Vol C Tables 4.2.6.8 and 6.1.1.4'
H H 0.0000 0.0000 'International Tables Vol C Tables 4.2.6.8 and 6.1.1.4'
B B 0.0013 0.0007 'International Tables Vol C Tables 4.2.6.8 and 6.1.1.4'
N N 0.0061 0.0033 'International Tables Vol C Tables 4.2.6.8 and 6.1.1.4'
O O 0.0106 0.0060 'International Tables Vol C Tables 4.2.6.8 and 6.1.1.4'
F F 0.0171 0.0103 'International Tables Vol C Tables 4.2.6.8 and 6.1.1.4'
P P 0.1023 0.0942 'International Tables Vol C Tables 4.2.6.8 and 6.1.1.4'
Cl Cl 0.1484 0.1585 'International Tables Vol C Tables 4.2.6.8 and 6.1.1.4'
Ru Ru -1.2594 0.8363 'International Tables Vol C Tables 4.2.6.8 and 6.1.1.4'

loop_
_geom_angle_atom_site_label_1
_geom_angle_atom_site_label_2
_geom_angle_atom_site_label_3
_geom_angle
O1 Ru1 C1 109.24(15)
O1 Ru1 C9 74.67(14)
C1 Ru1 C9 37.81(16)
O1 Ru1 N1 83.05(13)
C1 Ru1 N1 88.53(15)
C9 Ru1 N1 99.18(16)
O1 Ru1 P1 96.82(9)
C1 Ru1 P1 97.34(12)
C9 Ru1 P1 86.74(13)
N1 Ru1 P1 173.80(10)
O1 Ru1 Cl2 168.12(9)
C1 Ru1 Cl2 79.57(12)
C9 Ru1 Cl2 115.75(11)
N1 Ru1 Cl2 89.36(10)
P1 Ru1 Cl2 89.73(4)
O1 Ru1 Cl1 82.25(9)
C1 Ru1 Cl1 167.46(12)
C9 Ru1 Cl1 154.73(12)
N1 Ru1 Cl1 87.92(10)
P1 Ru1 Cl1 85.92(4)
Cl2 Ru1 Cl1 88.37(4)
C101 P1 C160 106.5(2)
C101 P1 C141 102.0(2)
C160 P1 C141 98.3(2)
C101 P1 Ru1 111.44(15)
C160 P1 Ru1 115.25(15)
C141 P1 Ru1 121.41(18)
C24 P2 C221 109.0(2)
C24 P2 C145 108.9(2)
C221 P2 C145 111.1(2)
C24 P2 C2 107.3(2)
C221 P2 C2 109.7(2)
C145 P2 C2 110.7(2)
C4 N1 C8 116.3(4)
C4 N1 Ru1 127.4(3)
C8 N1 Ru1 115.9(3)
C9 C1 C2 131.2(4)
C9 C1 Ru1 71.4(2)
C2 C1 Ru1 119.1(3)
C37 C160 C34 118.2(4)
C37 C160 P1 116.4(4)
C34 C160 P1 125.3(4)
C156 C101 C42 118.3(4)
C156 C101 P1 121.1(4)
C42 C101 P1 120.2(4)
C220 C140 C19 120.5(5)
C11 C10 C220 114.6(4)
C11 C10 C9 105.9(4)
C220 C10 C9 119.2(4)
C15 C102 C42 119.3(5)
C14 C100 C37 119.7(5)
C140 C220 C123 118.6(5)
C140 C220 C10 123.6(4)
C123 C220 C10 117.8(4)
C1 C9 C10 131.0(4)
C1 C9 Ru1 70.8(2)
C10 C9 Ru1 110.5(3)
C22 C221 C26 118.9(5)
C22 C221 P2 120.9(4)
C26 C221 P2 120.2(4)
C101 C156 C16 120.8(5)
C43 C145 C31 119.5(5)
C43 C145 P2 120.2(4)
C31 C145 P2 120.2(4)
C51 C141 C33 119.1(5)
C51 C141 P1 124.5(4)
C33 C141 P1 116.4(4)
C2 C3 C4 129.4(5)
C6 C5 C4 119.1(5)
C3 C2 C1 128.9(4)
C3 C2 P2 117.5(4)
C1 C2 P2 113.1(3)
C121 C14 C100 119.2(5)
C16 C15 C102 120.7(5)
C15 C16 C156 119.6(5)
C46 C17 C24 120.7(5)
C7 C6 C5 119.4(5)
C41 C19 C140 120.5(5)
N1 C4 C5 122.5(4)
N1 C4 C3 120.9(4)
C5 C4 C3 116.6(5)
C6 C7 C8 119.2(5)
C36 C22 C221 120.4(5)
C17 C24 C49 119.4(5)
C17 C24 P2 122.6(4)
C49 C24 P2 117.9(4)
C48 C25 C51 119.4(6)
C54 C26 C221 119.4(5)
C49 C29 C56 119.2(6)
C39 C30 C43 120.9(5)
C35 C31 C145 120.0(5)
C123 C32 C41 120.0(5)
C53 C33 C141 119.8(5)
C121 C34 C160 119.8(5)
C31 C35 C39 120.3(6)
C50 C36 C22 120.3(5)
C160 C37 C100 121.5(5)
C30 C39 C35 119.8(5)
N1 C8 C7 123.3(5)
C19 C41 C32 119.1(5)
C102 C42 C101 121.1(5)
C30 C43 C145 119.4(5)
C17 C46 C56 119.0(5)
C25 C48 C53 120.0(5)
C29 C49 C24 120.6(5)
C54 C50 C36 120.2(5)
C141 C51 C25 120.9(5)
C33 C53 C48 120.7(6)
C26 C54 C50 120.8(5)
C46 C56 C29 121.0(5)
C11 O1 Ru1 119.5(3)
C32 C123 C220 121.2(5)
O1 C11 C12 119.9(4)
O1 C11 C10 119.0(4)
C12 C11 C10 120.9(4)
C14 C121 C34 121.5(5)
Cl2D C1D Cl1D 111.8(3)
F1 B1 F3 111.2(7)
F1 B1 F4 106.3(7)
F3 B1 F4 112.0(7)
F1 B1 F2 110.6(7)
F3 B1 F2 110.4(6)
F4 B1 F2 106.1(6)
Cl2C C1C Cl1C 114.0(5)
Cl2B C1B Cl1B 134.9(11)
Cl1A C1A Cl2A 119.7(6)

loop_
_geom_bond_atom_site_label_1
_geom_bond_atom_site_label_2
_geom_bond_distance
Ru1 O1 2.111(3)
Ru1 C1 2.150(4)
Ru1 C9 2.158(4)
Ru1 N1 2.182(4)
Ru1 P1 2.3166(13)
Ru1 Cl2 2.3890(11)
Ru1 Cl1 2.4291(11)
P1 C101 1.827(5)
P1 C160 1.840(4)
P1 C141 1.847(5)
P2 C24 1.787(5)
P2 C221 1.792(5)
P2 C145 1.803(5)
P2 C2 1.816(4)
Cl1D C1D 1.758(6)
Cl2D C1D 1.754(6)
Cl2C C1C 1.704(10)
Cl2B C1B 1.545(11)
N1 C4 1.348(6)
N1 C8 1.366(6)
C1 C9 1.396(6)
C1 C2 1.482(6)
C160 C37 1.389(6)
C160 C34 1.394(7)
C101 C156 1.373(7)
C101 C42 1.391(7)
C140 C220 1.383(7)
C140 C19 1.389(7)
C10 C11 1.509(6)
C10 C220 1.524(7)
C10 C9 1.537(6)
C102 C15 1.378(8)
C102 C42 1.389(7)
Cl1C C1C 1.749(12)
C100 C14 1.379(8)
C100 C37 1.391(7)
C220 C123 1.384(7)
C221 C22 1.385(7)
C221 C26 1.418(7)
C156 C16 1.405(7)
C145 C43 1.387(7)
C145 C31 1.399(7)
C141 C51 1.365(7)
C141 C33 1.404(7)
C3 C2 1.343(6)
C3 C4 1.462(7)
C5 C6 1.370(7)
C5 C4 1.405(7)
C14 C121 1.378(8)
C15 C16 1.361(8)
C17 C46 1.379(7)
C17 C24 1.383(7)
C6 C7 1.364(8)
C19 C41 1.375(8)
C7 C8 1.381(7)
C22 C36 1.380(8)
C24 C49 1.396(7)
C25 C48 1.373(9)
C25 C51 1.393(7)
C26 C54 1.373(8)
C29 C49 1.368(8)
C29 C56 1.390(9)
C30 C39 1.374(8)
C30 C43 1.380(7)
C31 C35 1.373(8)
C32 C123 1.375(7)
C32 C41 1.394(8)
C33 C53 1.366(8)
C34 C121 1.387(7)
C35 C39 1.379(9)
C36 C50 1.376(9)
C46 C56 1.389(9)
C48 C53 1.379(9)
C50 C54 1.374(8)
O1 C11 1.235(6)
Cl2A C1A 1.679(10)
Cl1B C1B 1.673(13)
F4 B1 1.349(9)
F3 B1 1.339(9)
C11 C12 1.481(7)
F2 B1 1.359(8)
F1 B1 1.331(9)
Cl1A C1A 1.669(11)
